data_1508418
loop_
_publ_author_name
'Sch\afer, Marion C.'
'Yamasaki, Yuki'
'Fritsch, Veronika'
'Bobev, Svilen'

_publ_section_title
;
 Ternary Compounds in the Sn-Rich Section of the Ba-Ga-Sn System:
 Ba8Ga16-xSn30+x (1.1 <= x <= 2.8) Clathrates of Type-I and Type-VIII, and
 BaGa2-xSn4+x (x ? 0.2) with a Clathrate-like Structure
;
_journal_issue 3
_journal_name_full Crystals
_journal_page_first 145
_journal_page_last 162
_journal_paper_doi 10.3390/cryst1030145
_journal_volume 1
_journal_year 2012
_chemical_formula_sum 'Ba8 Ga14.5 Sn31.5'
_chemical_formula_weight 5774.94
_chemical_name_systematic
; 
 ? 
;
_space_group_IT_number 223
_symmetry_cell_setting cubic
_symmetry_space_group_name_Hall '-P 4n 2 3'
_symmetry_space_group_name_H-M 'P m -3 n'
_atom_sites_solution_primary direct
_atom_sites_solution_secondary difmap
_audit_creation_method SHELXL-97
_cell_angle_alpha 90.00
_cell_angle_beta 90.00
_cell_angle_gamma 90.00
_cell_formula_units_Z 1
_cell_length_a 11.6800(12)
_cell_length_b 11.6800(12)
_cell_length_c 11.6800(12)
_cell_measurement_reflns_used 659
_cell_measurement_temperature 293(2)
_cell_measurement_theta_max 24.95
_cell_measurement_theta_min 6.05
_cell_volume 1593.4(3)
_computing_cell_refinement 'Bruker SMART'
_computing_data_collection 'Bruker SMART'
_computing_data_reduction 'Bruker SAINT'
_computing_molecular_graphics 'Bruker SHELXTL'
_computing_publication_material 'Bruker SHELXTL'
_computing_structure_refinement 'SHELXL-97 (Sheldrick, 1997)'
_computing_structure_solution 'SHELXS-97 (Sheldrick, 1990)'
_diffrn_ambient_temperature 293(2)
_diffrn_measured_fraction_theta_full 1.000
_diffrn_measured_fraction_theta_max 1.000
_diffrn_measurement_device_type 'CCD area detector'
_diffrn_measurement_method 'phi and omega scans'
_diffrn_radiation_monochromator graphite
_diffrn_radiation_source 'fine-focus sealed tube'
_diffrn_radiation_type MoK\a
_diffrn_radiation_wavelength 0.71073
_diffrn_reflns_av_R_equivalents 0.0822
_diffrn_reflns_av_sigmaI/netI 0.0253
_diffrn_reflns_limit_h_max 14
_diffrn_reflns_limit_h_min -11
_diffrn_reflns_limit_k_max 13
_diffrn_reflns_limit_k_min -14
_diffrn_reflns_limit_l_max 14
_diffrn_reflns_limit_l_min -14
_diffrn_reflns_number 8083
_diffrn_reflns_theta_full 27.09
_diffrn_reflns_theta_max 27.09
_diffrn_reflns_theta_min 2.47
_exptl_absorpt_coefficient_mu 22.976
_exptl_absorpt_correction_T_max 0.4601
_exptl_absorpt_correction_T_min 0.2776
_exptl_absorpt_correction_type multi-scan
_exptl_absorpt_process_details
; 
SADABS (Sheldrick, 2003) 
;
_exptl_crystal_colour silver
_exptl_crystal_density_diffrn 6.018
_exptl_crystal_density_method 'not measured'
_exptl_crystal_description irregular
_exptl_crystal_F_000 2444
_exptl_crystal_size_max 0.075
_exptl_crystal_size_mid 0.045
_exptl_crystal_size_min 0.04
_refine_diff_density_max 1.194
_refine_diff_density_min -0.876
_refine_diff_density_rms 0.200
_refine_ls_extinction_coef 0.00020(7)
_refine_ls_extinction_expression Fc^*^=kFc[1+0.001xFc^2^\l^3^/sin(2\q)]^-1/4^
_refine_ls_extinction_method SHELXL
_refine_ls_goodness_of_fit_ref 1.218
_refine_ls_matrix_type full
_refine_ls_number_parameters 23
_refine_ls_number_reflns 342
_refine_ls_number_restraints 0
_refine_ls_restrained_S_all 1.218
_refine_ls_R_factor_all 0.0392
_refine_ls_R_factor_gt 0.0295
_refine_ls_shift/su_max 0.000
_refine_ls_shift/su_mean 0.000
_refine_ls_structure_factor_coef Fsqd
_refine_ls_weighting_details 'calc w=1/[\s^2^(Fo^2^)+(0.0202P)^2^+5.2767P] where P=(Fo^2^+2Fc^2^)/3'
_refine_ls_weighting_scheme calc
_refine_ls_wR_factor_gt 0.0554
_refine_ls_wR_factor_ref 0.0577
_reflns_number_gt 296
_reflns_number_total 342
_reflns_threshold_expression >2sigma(I)
_cod_data_source_file Ba8Ga14.5Sn31.5_Cmcm_crystals-01-00145-s001_DC163.cif
_cod_data_source_block I_chateigner_1508418
_cod_original_sg_symbol_H-M Pm-3n
_cod_database_code 1508418

loop_
_symmetry_equiv_pos_as_xyz
'x, y, z'
'-x, -y, z'
'-x, y, -z'
'x, -y, -z'
'z, x, y'
'z, -x, -y'
'-z, -x, y'
'-z, x, -y'
'y, z, x'
'-y, z, -x'
'y, -z, -x'
'-y, -z, x'
'y+1/2, x+1/2, -z+1/2'
'-y+1/2, -x+1/2, -z+1/2'
'y+1/2, -x+1/2, z+1/2'
'-y+1/2, x+1/2, z+1/2'
'x+1/2, z+1/2, -y+1/2'
'-x+1/2, z+1/2, y+1/2'
'-x+1/2, -z+1/2, -y+1/2'
'x+1/2, -z+1/2, y+1/2'
'z+1/2, y+1/2, -x+1/2'
'z+1/2, -y+1/2, x+1/2'
'-z+1/2, y+1/2, x+1/2'
'-z+1/2, -y+1/2, -x+1/2'
'-x, -y, -z'
'x, y, -z'
'x, -y, z'
'-x, y, z'
'-z, -x, -y'
'-z, x, y'
'z, x, -y'
'z, -x, y'
'-y, -z, -x'
'y, -z, x'
'-y, z, x'
'y, z, -x'
'-y-1/2, -x-1/2, z-1/2'
'y-1/2, x-1/2, z-1/2'
'-y-1/2, x-1/2, -z-1/2'
'y-1/2, -x-1/2, -z-1/2'
'-x-1/2, -z-1/2, y-1/2'
'x-1/2, -z-1/2, -y-1/2'
'x-1/2, z-1/2, y-1/2'
'-x-1/2, z-1/2, -y-1/2'
'-z-1/2, -y-1/2, x-1/2'
'-z-1/2, y-1/2, -x-1/2'
'z-1/2, -y-1/2, -x-1/2'
'z-1/2, y-1/2, x-1/2'

loop_
_atom_site_label
_atom_site_type_symbol
_atom_site_fract_x
_atom_site_fract_y
_atom_site_fract_z
_atom_site_U_iso_or_equiv
_atom_site_adp_type
_atom_site_occupancy
_atom_site_symmetry_multiplicity
_atom_site_calc_flag
_atom_site_refinement_flags
Ba1 Ba 0.0000 0.2574(10) 0.4637(5) 0.053(2) Uani 0.25 2 d SP
Ba2 Ba 0.0000 0.0000 0.0000 0.0203(6) Uani 1 24 d S
Sn1 Sn 0.0000 0.31220(7) 0.11848(6) 0.0185(3) Uani 0.774(16) 2 d SP
Ga1 Ga 0.0000 0.31220(7) 0.11848(6) 0.0185(3) Uani 0.226(16) 2 d SP
Sn2 Sn 0.18425(5) 0.18425(5) 0.18425(5) 0.0192(4) Uani 0.686(15) 3 d SP
Ga2 Ga 0.18425(5) 0.18425(5) 0.18425(5) 0.0192(4) Uani 0.314(15) 3 d SP
Sn3 Sn 0.2500 0.0000 0.5000 0.0195(7) Uani 0.332(19) 8 d SP
Ga3 Ga 0.2500 0.0000 0.5000 0.0195(7) Uani 0.668(19) 8 d SP

loop_
_atom_site_aniso_label
_atom_site_aniso_U_11
_atom_site_aniso_U_22
_atom_site_aniso_U_33
_atom_site_aniso_U_23
_atom_site_aniso_U_13
_atom_site_aniso_U_12
Ba1 0.081(5) 0.025(3) 0.054(3) 0.006(3) 0.000 0.000
Ba2 0.0203(6) 0.0203(6) 0.0203(6) 0.000 0.000 0.000
Sn1 0.0214(5) 0.0175(4) 0.0166(4) -0.0012(3) 0.000 0.000
Ga1 0.0214(5) 0.0175(4) 0.0166(4) -0.0012(3) 0.000 0.000
Sn2 0.0192(4) 0.0192(4) 0.0192(4) -0.0007(2) -0.0007(2) -0.0007(2)
Ga2 0.0192(4) 0.0192(4) 0.0192(4) -0.0007(2) -0.0007(2) -0.0007(2)
Sn3 0.0191(11) 0.0197(8) 0.0197(8) 0.000 0.000 0.000
Ga3 0.0191(11) 0.0197(8) 0.0197(8) 0.000 0.000 0.000

loop_
_atom_type_symbol
_atom_type_description
_atom_type_scat_dispersion_real
_atom_type_scat_dispersion_imag
_atom_type_scat_source
Ga Ga 0.2307 1.6083 'International Tables Vol C Tables 4.2.6.8 and 6.1.1.4'
Sn Sn -0.6537 1.4246 'International Tables Vol C Tables 4.2.6.8 and 6.1.1.4'
Ba Ba -0.3244 2.2819 'International Tables Vol C Tables 4.2.6.8 and 6.1.1.4'

loop_
_geom_angle_atom_site_label_1
_geom_angle_atom_site_label_2
_geom_angle_atom_site_label_3
_geom_angle
_geom_angle_site_symmetry_1
_geom_angle_site_symmetry_3
Ba1 Ba1 Ba1 85.6(12) 45_666 22_455
Ba1 Ba1 Ba1 47.2(6) 45_666 26_556
Ba1 Ba1 Ba1 47.2(6) 22_455 26_556
Ba1 Ba1 Ga1 89.1(18) 45_666 14
Ba1 Ba1 Ga1 142(2) 22_455 14
Ba1 Ba1 Ga1 105.00(11) 26_556 14
Ba1 Ba1 Sn1 89.1(18) 45_666 14
Ba1 Ba1 Sn1 142(2) 22_455 14
Ba1 Ba1 Sn1 105.00(11) 26_556 14
Ga1 Ba1 Sn1 0.00(3) 14 14
Ba1 Ba1 Ga1 142(2) 45_666 13_455
Ba1 Ba1 Ga1 89.1(18) 22_455 13_455
Ba1 Ba1 Ga1 105.00(11) 26_556 13_455
Ga1 Ba1 Ga1 72.49(19) 14 13_455
Sn1 Ba1 Ga1 72.49(19) 14 13_455
Ba1 Ba1 Sn1 142(2) 45_666 13_455
Ba1 Ba1 Sn1 89.1(18) 22_455 13_455
Ba1 Ba1 Sn1 105.00(11) 26_556 13_455
Ga1 Ba1 Sn1 72.49(19) 14 13_455
Sn1 Ba1 Sn1 72.49(19) 14 13_455
Ga1 Ba1 Sn1 0.00(3) 13_455 13_455
Ba1 Ba1 Sn1 110(2) 45_666 30
Ba1 Ba1 Sn1 81.3(18) 22_455 30
Ba1 Ba1 Sn1 118.14(8) 26_556 30
Ga1 Ba1 Sn1 135.06(16) 14 30
Sn1 Ba1 Sn1 135.06(16) 14 30
Ga1 Ba1 Sn1 105.77(9) 13_455 30
Sn1 Ba1 Sn1 105.77(9) 13_455 30
Ba1 Ba1 Ga1 110(2) 45_666 30
Ba1 Ba1 Ga1 81.3(18) 22_455 30
Ba1 Ba1 Ga1 118.14(8) 26_556 30
Ga1 Ba1 Ga1 135.06(16) 14 30
Sn1 Ba1 Ga1 135.06(16) 14 30
Ga1 Ba1 Ga1 105.77(9) 13_455 30
Sn1 Ba1 Ga1 105.77(9) 13_455 30
Sn1 Ba1 Ga1 0.00(3) 30 30
Ba1 Ba1 Sn1 81.3(18) 45_666 5
Ba1 Ba1 Sn1 110(2) 22_455 5
Ba1 Ba1 Sn1 118.14(8) 26_556 5
Ga1 Ba1 Sn1 105.77(9) 14 5
Sn1 Ba1 Sn1 105.77(9) 14 5
Ga1 Ba1 Sn1 135.06(16) 13_455 5
Sn1 Ba1 Sn1 135.06(16) 13_455 5
Sn1 Ba1 Sn1 43.28(14) 30 5
Ga1 Ba1 Sn1 43.28(14) 30 5
Ba1 Ba1 Ga1 81.3(18) 45_666 5
Ba1 Ba1 Ga1 110(2) 22_455 5
Ba1 Ba1 Ga1 118.14(8) 26_556 5
Ga1 Ba1 Ga1 105.77(9) 14 5
Sn1 Ba1 Ga1 105.77(9) 14 5
Ga1 Ba1 Ga1 135.06(16) 13_455 5
Sn1 Ba1 Ga1 135.06(16) 13_455 5
Sn1 Ba1 Ga1 43.28(14) 30 5
Ga1 Ba1 Ga1 43.28(14) 30 5
Sn1 Ba1 Ga1 0.00(3) 5 5
Ba1 Ba1 Ga3 131.0(18) 45_666 9
Ba1 Ba1 Ga3 131.0(18) 22_455 9
Ba1 Ba1 Ga3 131.37(16) 26_556 9
Ga1 Ba1 Ga3 41.90(10) 14 9
Sn1 Ba1 Ga3 41.90(10) 14 9
Ga1 Ba1 Ga3 41.90(10) 13_455 9
Sn1 Ba1 Ga3 41.90(10) 13_455 9
Sn1 Ba1 Ga3 106.82(14) 30 9
Ga1 Ba1 Ga3 106.82(14) 30 9
Sn1 Ba1 Ga3 106.82(14) 5 9
Ga1 Ba1 Ga3 106.82(14) 5 9
Sn2 Ba2 Ga2 180.00(3) . 25
Sn2 Ba2 Sn2 180.00(3) . 25
Ga2 Ba2 Sn2 0.00(3) 25 25
Sn2 Ba2 Ga2 70.5 . 28
Ga2 Ba2 Ga2 109.5 25 28
Sn2 Ba2 Ga2 109.5 25 28
Sn2 Ba2 Ga2 109.5 . 4
Ga2 Ba2 Ga2 70.5 25 4
Sn2 Ba2 Ga2 70.5 25 4
Ga2 Ba2 Ga2 180.000(14) 28 4
Sn2 Ba2 Ga2 70.5 . 27
Ga2 Ba2 Ga2 109.5 25 27
Sn2 Ba2 Ga2 109.5 25 27
Ga2 Ba2 Ga2 109.5 28 27
Ga2 Ba2 Ga2 70.5 4 27
Sn2 Ba2 Ga2 109.5 . 3
Ga2 Ba2 Ga2 70.5 25 3
Sn2 Ba2 Ga2 70.5 25 3
Ga2 Ba2 Ga2 70.5 28 3
Ga2 Ba2 Ga2 109.5 4 3
Ga2 Ba2 Ga2 180.000(14) 27 3
Sn2 Ba2 Ga2 70.5 . 26
Ga2 Ba2 Ga2 109.5 25 26
Sn2 Ba2 Ga2 109.5 25 26
Ga2 Ba2 Ga2 109.5 28 26
Ga2 Ba2 Ga2 70.5 4 26
Ga2 Ba2 Ga2 109.5 27 26
Ga2 Ba2 Ga2 70.5 3 26
Sn2 Ba2 Ga2 109.5 . 2
Ga2 Ba2 Ga2 70.5 25 2
Sn2 Ba2 Ga2 70.5 25 2
Ga2 Ba2 Ga2 70.5 28 2
Ga2 Ba2 Ga2 109.5 4 2
Ga2 Ba2 Ga2 70.5 27 2
Ga2 Ba2 Ga2 109.5 3 2
Ga2 Ba2 Ga2 180.00(3) 26 2
Sn2 Ba2 Sn2 70.5 . 28
Ga2 Ba2 Sn2 109.5 25 28
Sn2 Ba2 Sn2 109.5 25 28
Ga2 Ba2 Sn2 0.000(14) 28 28
Ga2 Ba2 Sn2 180.00(3) 4 28
Ga2 Ba2 Sn2 109.5 27 28
Ga2 Ba2 Sn2 70.5 3 28
Ga2 Ba2 Sn2 109.5 26 28
Ga2 Ba2 Sn2 70.5 2 28
Sn2 Ba2 Sn2 109.5 . 4
Ga2 Ba2 Sn2 70.5 25 4
Sn2 Ba2 Sn2 70.5 25 4
Ga2 Ba2 Sn2 180.000(14) 28 4
Ga2 Ba2 Sn2 0.00(3) 4 4
Ga2 Ba2 Sn2 70.5 27 4
Ga2 Ba2 Sn2 109.5 3 4
Ga2 Ba2 Sn2 70.5 26 4
Ga2 Ba2 Sn2 109.5 2 4
Sn2 Ba2 Sn2 180.000(14) 28 4
Ga3 Sn1 Sn3 0.0 9 9
Ga3 Sn1 Sn2 106.68(3) 9 .
Sn3 Sn1 Sn2 106.68(3) 9 .
Ga3 Sn1 Ga2 106.67(3) 9 28
Sn3 Sn1 Ga2 106.67(3) 9 28
Sn2 Sn1 Ga2 104.03(3) . 28
Ga3 Sn1 Sn2 106.67(3) 9 28
Sn3 Sn1 Sn2 106.67(3) 9 28
Sn2 Sn1 Sn2 104.03(3) . 28
Ga2 Sn1 Sn2 0.000(5) 28 28
Ga3 Sn1 Ga1 125.005(16) 9 26
Sn3 Sn1 Ga1 125.005(16) 9 26
Sn2 Sn1 Ga1 106.341(19) . 26
Ga2 Sn1 Ga1 106.342(19) 28 26
Sn2 Sn1 Ga1 106.342(19) 28 26
Ga3 Sn1 Sn1 125.005(16) 9 26
Sn3 Sn1 Sn1 125.005(16) 9 26
Sn2 Sn1 Sn1 106.341(19) . 26
Ga2 Sn1 Sn1 106.342(19) 28 26
Sn2 Sn1 Sn1 106.342(19) 28 26
Ga1 Sn1 Sn1 0.0 26 26
Ga3 Sn1 Ba1 70.38(6) 9 14
Sn3 Sn1 Ba1 70.38(6) 9 14
Sn2 Sn1 Ba1 78.13(14) . 14
Ga2 Sn1 Ba1 176.85(8) 28 14
Sn2 Sn1 Ba1 176.85(8) 28 14
Ga1 Sn1 Ba1 75.00(11) 26 14
Sn1 Sn1 Ba1 75.00(11) 26 14
Ga3 Sn1 Ba1 70.38(6) 9 13_455
Sn3 Sn1 Ba1 70.38(6) 9 13_455
Sn2 Sn1 Ba1 176.85(8) . 13_455
Ga2 Sn1 Ba1 78.13(14) 28 13_455
Sn2 Sn1 Ba1 78.13(14) 28 13_455
Ga1 Sn1 Ba1 75.00(11) 26 13_455
Sn1 Sn1 Ba1 75.00(11) 26 13_455
Ba1 Sn1 Ba1 99.6(3) 14 13_455
Ga3 Sn1 Ba1 79.94(6) 9 9
Sn3 Sn1 Ba1 79.94(6) 9 9
Sn2 Sn1 Ba1 74.37(9) . 9
Ga2 Sn1 Ba1 173.33(6) 28 9
Sn2 Sn1 Ba1 173.33(6) 28 9
Ga1 Sn1 Ba1 68.36(7) 26 9
Sn1 Sn1 Ba1 68.36(7) 26 9
Ba1 Sn1 Ba1 9.56(11) 14 9
Ba1 Sn1 Ba1 103.75(11) 13_455 9
Ga3 Sn1 Ba1 79.94(6) 9 10
Sn3 Sn1 Ba1 79.94(6) 9 10
Sn2 Sn1 Ba1 173.33(6) . 10
Ga2 Sn1 Ba1 74.37(9) 28 10
Sn2 Sn1 Ba1 74.37(9) 28 10
Ga1 Sn1 Ba1 68.36(7) 26 10
Sn1 Sn1 Ba1 68.36(7) 26 10
Ba1 Sn1 Ba1 103.75(11) 14 10
Ba1 Sn1 Ba1 9.56(11) 13_455 10
Ba1 Sn1 Ba1 106.45(19) 9 10
Ga2 Sn2 Sn2 0.00(4) 14 14
Ga2 Sn2 Sn1 107.55(3) 14 .
Sn2 Sn2 Sn1 107.55(3) 14 .
Ga2 Sn2 Ga1 107.55(2) 14 9
Sn2 Sn2 Ga1 107.55(2) 14 9
Sn1 Sn2 Ga1 111.33(2) . 9
Ga2 Sn2 Ga1 107.55(2) 14 5
Sn2 Sn2 Ga1 107.55(2) 14 5
Sn1 Sn2 Ga1 111.33(2) . 5
Ga1 Sn2 Ga1 111.33(2) 9 5
Ga2 Sn2 Sn1 107.55(2) 14 9
Sn2 Sn2 Sn1 107.55(2) 14 9
Sn1 Sn2 Sn1 111.33(2) . 9
Ga1 Sn2 Sn1 0.00(4) 9 9
Ga1 Sn2 Sn1 111.33(2) 5 9
Ga2 Sn2 Sn1 107.55(2) 14 5
Sn2 Sn2 Sn1 107.55(2) 14 5
Sn1 Sn2 Sn1 111.33(2) . 5
Ga1 Sn2 Sn1 111.33(2) 9 5
Ga1 Sn2 Sn1 0.00(3) 5 5
Sn1 Sn2 Sn1 111.33(2) 9 5
Ga2 Sn2 Ba2 180.00(6) 14 .
Sn2 Sn2 Ba2 180.00(6) 14 .
Sn1 Sn2 Ba2 72.45(3) . .
Ga1 Sn2 Ba2 72.45(3) 9 .
Ga1 Sn2 Ba2 72.45(3) 5 .
Sn1 Sn2 Ba2 72.45(3) 9 .
Sn1 Sn2 Ba2 72.45(3) 5 .
Ga2 Sn2 Ba1 73.52(11) 14 .
Sn2 Sn2 Ba1 73.52(11) 14 .
Sn1 Sn2 Ba1 71.87(8) . .
Ga1 Sn2 Ba1 175.76(15) 9 .
Ga1 Sn2 Ba1 64.56(16) 5 .
Sn1 Sn2 Ba1 175.76(15) 9 .
Sn1 Sn2 Ba1 64.56(16) 5 .
Ba2 Sn2 Ba1 106.48(11) . .
Ga2 Sn2 Ba1 73.52(11) 14 9
Sn2 Sn2 Ba1 73.52(11) 14 9
Sn1 Sn2 Ba1 64.56(16) . 9
Ga1 Sn2 Ba1 71.87(8) 9 9
Ga1 Sn2 Ba1 175.76(15) 5 9
Sn1 Sn2 Ba1 71.87(8) 9 9
Sn1 Sn2 Ba1 175.76(15) 5 9
Ba2 Sn2 Ba1 106.48(11) . 9
Ba1 Sn2 Ba1 112.29(10) . 9
Ga2 Sn2 Ba1 73.52(11) 14 5
Sn2 Sn2 Ba1 73.52(11) 14 5
Sn1 Sn2 Ba1 175.76(15) . 5
Ga1 Sn2 Ba1 64.56(16) 9 5
Ga1 Sn2 Ba1 71.87(8) 5 5
Sn1 Sn2 Ba1 64.56(16) 9 5
Sn1 Sn2 Ba1 71.87(8) 5 5
Ba2 Sn2 Ba1 106.48(11) . 5
Ba1 Sn2 Ba1 112.29(10) . 5
Ba1 Sn2 Ba1 112.29(10) 9 5
Ga1 Sn3 Ga1 109.213(16) 45_666 5
Ga1 Sn3 Sn1 0.000(19) 45_666 45_666
Ga1 Sn3 Sn1 109.213(16) 5 45_666
Ga1 Sn3 Sn1 109.213(16) 45_666 5
Ga1 Sn3 Sn1 0.00(3) 5 5
Sn1 Sn3 Sn1 109.213(16) 45_666 5
Ga1 Sn3 Ga1 109.99(3) 45_666 46_656
Ga1 Sn3 Ga1 109.213(16) 5 46_656
Sn1 Sn3 Ga1 109.99(3) 45_666 46_656
Sn1 Sn3 Ga1 109.213(16) 5 46_656
Ga1 Sn3 Ga1 109.213(16) 45_666 6_556
Ga1 Sn3 Ga1 109.99(3) 5 6_556
Sn1 Sn3 Ga1 109.213(16) 45_666 6_556
Sn1 Sn3 Ga1 109.99(3) 5 6_556
Ga1 Sn3 Ga1 109.213(16) 46_656 6_556
Ga1 Sn3 Sn1 109.213(16) 45_666 6_556
Ga1 Sn3 Sn1 109.99(3) 5 6_556
Sn1 Sn3 Sn1 109.213(16) 45_666 6_556
Sn1 Sn3 Sn1 109.99(3) 5 6_556
Ga1 Sn3 Sn1 109.213(16) 46_656 6_556
Ga1 Sn3 Sn1 0.00(3) 6_556 6_556
Ga1 Sn3 Sn1 109.99(3) 45_666 46_656
Ga1 Sn3 Sn1 109.213(16) 5 46_656
Sn1 Sn3 Sn1 109.99(3) 45_666 46_656
Sn1 Sn3 Sn1 109.213(16) 5 46_656
Ga1 Sn3 Sn1 0.000(19) 46_656 46_656
Ga1 Sn3 Sn1 109.213(16) 6_556 46_656
Sn1 Sn3 Sn1 109.213(16) 6_556 46_656
Ga1 Sn3 Ba1 173.63(16) 45_666 46_656
Ga1 Sn3 Ba1 67.72(8) 5 46_656
Sn1 Sn3 Ba1 173.63(16) 45_666 46_656
Sn1 Sn3 Ba1 67.72(8) 5 46_656
Ga1 Sn3 Ba1 76.38(16) 46_656 46_656
Ga1 Sn3 Ba1 67.72(8) 6_556 46_656
Sn1 Sn3 Ba1 67.72(8) 6_556 46_656
Sn1 Sn3 Ba1 76.38(16) 46_656 46_656
Ga1 Sn3 Ba1 67.72(8) 45_666 6_556
Ga1 Sn3 Ba1 173.63(16) 5 6_556
Sn1 Sn3 Ba1 67.72(8) 45_666 6_556
Sn1 Sn3 Ba1 173.63(16) 5 6_556
Ga1 Sn3 Ba1 67.72(8) 46_656 6_556
Ga1 Sn3 Ba1 76.38(16) 6_556 6_556
Sn1 Sn3 Ba1 76.38(16) 6_556 6_556
Sn1 Sn3 Ba1 67.72(8) 46_656 6_556
Ba1 Sn3 Ba1 115.91(18) 46_656 6_556
Ga1 Sn3 Ba1 76.38(16) 45_666 45_666
Ga1 Sn3 Ba1 67.72(8) 5 45_666
Sn1 Sn3 Ba1 76.38(16) 45_666 45_666
Sn1 Sn3 Ba1 67.72(8) 5 45_666
Ga1 Sn3 Ba1 173.63(16) 46_656 45_666
Ga1 Sn3 Ba1 67.72(8) 6_556 45_666
Sn1 Sn3 Ba1 67.72(8) 6_556 45_666
Sn1 Sn3 Ba1 173.63(16) 46_656 45_666
Ba1 Sn3 Ba1 97.2(3) 46_656 45_666
Ba1 Sn3 Ba1 115.91(18) 6_556 45_666
Ga1 Sn3 Ba1 67.72(8) 45_666 5
Ga1 Sn3 Ba1 76.38(16) 5 5
Sn1 Sn3 Ba1 67.72(8) 45_666 5
Sn1 Sn3 Ba1 76.38(16) 5 5
Ga1 Sn3 Ba1 67.72(8) 46_656 5
Ga1 Sn3 Ba1 173.63(16) 6_556 5
Sn1 Sn3 Ba1 173.63(16) 6_556 5
Sn1 Sn3 Ba1 67.72(8) 46_656 5
Ba1 Sn3 Ba1 115.91(18) 46_656 5
Ba1 Sn3 Ba1 97.2(3) 6_556 5
Ba1 Sn3 Ba1 115.91(18) 45_666 5

loop_
_geom_bond_atom_site_label_1
_geom_bond_atom_site_label_2
_geom_bond_distance
_geom_bond_site_symmetry_2
Ba1 Ba1 0.623(7) 45_666
Ba1 Ba1 0.623(7) 22_455
Ba1 Ba1 0.847(11) 26_556
Ba1 Ga1 3.710(9) 14
Ba1 Sn1 3.710(9) 14
Ba1 Ga1 3.710(9) 13_455
Ba1 Sn1 3.710(9) 13_455
Ba1 Sn1 3.753(11) 30
Ba1 Ga1 3.753(11) 30
Ba1 Sn1 3.753(11) 5
Ba1 Ga1 3.753(11) 5
Ba1 Ga3 3.777(8) 9
Ba2 Sn2 3.7274(10) .
Ba2 Ga2 3.7274(10) 25
Ba2 Sn2 3.7274(10) 25
Ba2 Ga2 3.7274(10) 28
Ba2 Ga2 3.7274(10) 4
Ba2 Ga2 3.7274(10) 27
Ba2 Ga2 3.7274(10) 3
Ba2 Ga2 3.7274(10) 26
Ba2 Ga2 3.7274(10) 2
Ba2 Sn2 3.7274(10) 28
Ba2 Sn2 3.7274(10) 4
Sn1 Ga3 2.6779(8) 9
Sn1 Sn3 2.6779(8) 9
Sn1 Sn2 2.7304(6) .
Sn1 Ga2 2.7304(6) 28
Sn1 Sn2 2.7304(6) 28
Sn1 Ga1 2.7676(15) 26
Sn1 Sn1 2.7676(15) 26
Sn1 Ba1 3.710(9) 14
Sn1 Ba1 3.710(9) 13_455
Sn1 Ba1 3.753(11) 9
Sn1 Ba1 3.753(11) 10
Sn2 Ga2 2.660(2) 14
Sn2 Sn2 2.660(2) 14
Sn2 Ga1 2.7304(6) 9
Sn2 Ga1 2.7304(6) 5
Sn2 Sn1 2.7304(6) 9
Sn2 Sn1 2.7304(6) 5
Sn2 Ba1 4.002(6) 9
Sn2 Ba1 4.002(6) 5
Sn3 Ga1 2.6779(8) 45_666
Sn3 Ga1 2.6779(8) 5
Sn3 Sn1 2.6779(8) 45_666
Sn3 Sn1 2.6779(8) 5
Sn3 Ga1 2.6779(8) 46_656
Sn3 Ga1 2.6779(8) 6_556
Sn3 Sn1 2.6779(8) 6_556
Sn3 Sn1 2.6779(8) 46_656
Sn3 Ba1 3.777(8) 46_656
Sn3 Ba1 3.777(8) 6_556
Sn3 Ba1 3.777(8) 45_666
Sn3 Ba1 3.777(8) 5
